data_4061777
_journal_name_full Organometallics
_journal_paper_doi 10.1021/om050643t
_journal_year 2005
_chemical_formula_sum 'C37 H56 B Cl2 F4 N O4 Ru3'
_chemical_formula_weight 1039.75
_space_group_IT_number 14
_symmetry_cell_setting monoclinic
_symmetry_space_group_name_Hall '-P 2yn'
_symmetry_space_group_name_H-M 'P 1 21/n 1'
_cell_angle_alpha 90.00
_cell_angle_beta 103.247(4)
_cell_angle_gamma 90.00
_cell_formula_units_Z 4
_cell_length_a 11.2027(5)
_cell_length_b 19.8105(7)
_cell_length_c 18.6674(9)
_cell_measurement_temperature 153(2)
_cell_volume 4032.6(3)
_diffrn_ambient_temperature 153(2)
_exptl_crystal_density_diffrn 1.713
_cod_original_sg_symbol_H-M 'P 21/n'
_cod_database_code 4061777

loop_
_symmetry_equiv_pos_as_xyz
'x, y, z'
'-x+1/2, y+1/2, -z+1/2'
'-x, -y, -z'
'x-1/2, -y-1/2, z-1/2'

loop_
_atom_site_label
_atom_site_type_symbol
_atom_site_fract_x
_atom_site_fract_y
_atom_site_fract_z
_atom_site_U_iso_or_equiv
_atom_site_adp_type
_atom_site_occupancy
_atom_site_symmetry_multiplicity
_atom_site_calc_flag
_atom_site_refinement_flags
_atom_site_disorder_assembly
_atom_site_disorder_group
C1 C 0.1428(4) 0.4005(2) -0.0408(2) 0.0342(8) Uani 1 1 d . . .
C2 C 0.2338(3) 0.4500(2) -0.0443(2) 0.0325(8) Uani 1 1 d . . .
C3 C 0.2002(4) 0.5148(2) -0.0746(2) 0.0332(8) Uani 1 1 d . . .
C4 C 0.0726(4) 0.5309(2) -0.1014(2) 0.0375(9) Uani 1 1 d . . .
C5 C -0.0187(4) 0.4819(3) -0.0992(2) 0.0411(10) Uani 1 1 d . . .
C6 C 0.0170(4) 0.4160(3) -0.0698(2) 0.0379(9) Uani 1 1 d . . .
C7 C 0.1827(5) 0.3329(3) -0.0059(3) 0.0499(12) Uani 1 1 d . . .
H7A H 0.1887 0.3356 0.0472 0.060 Uiso 1 1 calc R . .
H7B H 0.2628 0.3208 -0.0149 0.060 Uiso 1 1 calc R . .
H7C H 0.1223 0.2984 -0.0274 0.060 Uiso 1 1 calc R . .
C8 C 0.3676(4) 0.4333(3) -0.0141(3) 0.0439(10) Uani 1 1 d . . .
H8A H 0.3843 0.3875 -0.0293 0.053 Uiso 1 1 calc R . .
H8B H 0.3866 0.4359 0.0397 0.053 Uiso 1 1 calc R . .
H8C H 0.4188 0.4656 -0.0333 0.053 Uiso 1 1 calc R . .
C9 C 0.2957(5) 0.5673(2) -0.0772(3) 0.0518(12) Uani 1 1 d . . .
H9A H 0.3687 0.5456 -0.0873 0.062 Uiso 1 1 calc R . .
H9B H 0.3178 0.5907 -0.0297 0.062 Uiso 1 1 calc R . .
H9C H 0.2630 0.6000 -0.1162 0.062 Uiso 1 1 calc R . .
C10 C 0.0402(6) 0.6017(3) -0.1310(3) 0.0562(14) Uani 1 1 d . . .
H10A H 0.0739 0.6091 -0.1744 0.067 Uiso 1 1 calc R . .
H10B H 0.0750 0.6349 -0.0930 0.067 Uiso 1 1 calc R . .
H10C H -0.0492 0.6068 -0.1447 0.067 Uiso 1 1 calc R . .
C11 C -0.1537(4) 0.4963(4) -0.1286(3) 0.0628(17) Uani 1 1 d . . .
H11A H -0.1635 0.5400 -0.1540 0.075 Uiso 1 1 calc R . .
H11B H -0.1950 0.4977 -0.0876 0.075 Uiso 1 1 calc R . .
H11C H -0.1901 0.4607 -0.1631 0.075 Uiso 1 1 calc R . .
C12 C -0.0786(5) 0.3621(4) -0.0716(3) 0.0628(16) Uani 1 1 d . . .
H12A H -0.1201 0.3697 -0.0315 0.075 Uiso 1 1 calc R . .
H12B H -0.0392 0.3176 -0.0658 0.075 Uiso 1 1 calc R . .
H12C H -0.1389 0.3639 -0.1188 0.075 Uiso 1 1 calc R . .
C13 C 0.0354(4) 0.53937(19) -0.3659(2) 0.0322(8) Uani 1 1 d . . .
C14 C -0.0826(3) 0.52098(19) -0.3548(2) 0.0315(8) Uani 1 1 d . . .
C15 C -0.1313(3) 0.45603(19) -0.3771(2) 0.0300(8) Uani 1 1 d . . .
C16 C -0.0660(4) 0.41051(19) -0.4142(2) 0.0308(8) Uani 1 1 d . . .
C17 C 0.0496(4) 0.4304(2) -0.42615(19) 0.0304(8) Uani 1 1 d . . .
C18 C 0.1000(4) 0.4953(2) -0.4032(2) 0.0313(8) Uani 1 1 d . . .
C19 C 0.0904(5) 0.6068(2) -0.3386(3) 0.0448(11) Uani 1 1 d . . .
H19A H 0.0585 0.6212 -0.2963 0.054 Uiso 1 1 calc R . .
H19B H 0.0684 0.6404 -0.3780 0.054 Uiso 1 1 calc R . .
H19C H 0.1798 0.6027 -0.3237 0.054 Uiso 1 1 calc R . .
C20 C -0.1562(5) 0.5714(2) -0.3219(3) 0.0465(11) Uani 1 1 d . . .
H20A H -0.1474 0.6164 -0.3420 0.056 Uiso 1 1 calc R . .
H20B H -0.1259 0.5723 -0.2683 0.056 Uiso 1 1 calc R . .
H20C H -0.2428 0.5583 -0.3340 0.056 Uiso 1 1 calc R . .
C21 C -0.2492(4) 0.4339(3) -0.3598(3) 0.0465(11) Uani 1 1 d . . .
H21A H -0.3180 0.4477 -0.3997 0.056 Uiso 1 1 calc R . .
H21B H -0.2575 0.4547 -0.3136 0.056 Uiso 1 1 calc R . .
H21C H -0.2493 0.3846 -0.3548 0.056 Uiso 1 1 calc R . .
C22 C -0.1224(5) 0.3422(2) -0.4402(3) 0.0449(11) Uani 1 1 d . . .
H22A H -0.2084 0.3484 -0.4658 0.054 Uiso 1 1 calc R . .
H22B H -0.1177 0.3125 -0.3977 0.054 Uiso 1 1 calc R . .
H22C H -0.0772 0.3218 -0.4739 0.054 Uiso 1 1 calc R . .
C23 C 0.1241(5) 0.3827(2) -0.4627(2) 0.0434(10) Uani 1 1 d . . .
H23A H 0.1156 0.3961 -0.5142 0.052 Uiso 1 1 calc R . .
H23B H 0.0939 0.3365 -0.4607 0.052 Uiso 1 1 calc R . .
H23C H 0.2106 0.3850 -0.4369 0.052 Uiso 1 1 calc R . .
C24 C 0.2222(4) 0.5152(3) -0.4194(3) 0.0478(11) Uani 1 1 d . . .
H24A H 0.2427 0.5615 -0.4026 0.057 Uiso 1 1 calc R . .
H24B H 0.2165 0.5124 -0.4725 0.057 Uiso 1 1 calc R . .
H24C H 0.2864 0.4845 -0.3936 0.057 Uiso 1 1 calc R . .
C25 C 0.1207(4) 0.22636(18) -0.2583(2) 0.0321(8) Uani 1 1 d . . .
C26 C 0.1801(4) 0.24537(19) -0.3131(2) 0.0341(8) Uani 1 1 d . . .
H26 H 0.1410 0.2399 -0.3636 0.041 Uiso 1 1 calc R . .
C27 C 0.3015(5) 0.2735(2) -0.2919(3) 0.0459(11) Uani 1 1 d . . .
H27 H 0.3427 0.2879 -0.3283 0.055 Uiso 1 1 calc R . .
C28 C 0.3594(4) 0.2795(2) -0.2157(3) 0.0439(11) Uani 1 1 d . . .
H28 H 0.4407 0.2965 -0.2012 0.053 Uiso 1 1 calc R . .
C29 C 0.2963(4) 0.2605(2) -0.1630(3) 0.0427(10) Uani 1 1 d . . .
H29 H 0.3342 0.2659 -0.1123 0.051 Uiso 1 1 calc R . .
C30 C 0.1788(4) 0.2337(2) -0.1830(2) 0.0366(9) Uani 1 1 d . . .
H30 H 0.1375 0.2203 -0.1462 0.044 Uiso 1 1 calc R . .
C31 C -0.0112(4) 0.1998(2) -0.2823(2) 0.0396(9) Uani 1 1 d . . .
H31A H -0.0345 0.1951 -0.3370 0.048 Uiso 1 1 calc R . .
C32 C -0.2155(4) 0.2274(3) -0.2730(3) 0.0481(11) Uani 1 1 d . . .
C33 C -0.2989(4) 0.2755(3) -0.2489(3) 0.0521(13) Uani 1 1 d . . .
H33A H -0.3177 0.2594 -0.2031 0.063 Uiso 1 1 calc R . .
H33B H -0.3750 0.2793 -0.2870 0.063 Uiso 1 1 calc R . .
H33C H -0.2594 0.3199 -0.2406 0.063 Uiso 1 1 calc R . .
C34 C -0.0121(6) 0.1308(2) -0.2468(3) 0.0556(14) Uani 1 1 d . A .
C35A C -0.0181(10) 0.0160(4) -0.2527(7) 0.0560(19) Uani 0.50 1 d PD A 1
H35A H 0.0367 0.0088 -0.2036 0.067 Uiso 0.50 1 calc PR A 1
H35B H -0.1045 0.0141 -0.2485 0.067 Uiso 0.50 1 calc PR A 1
C35B C 0.0653(10) 0.0138(4) -0.2652(7) 0.0560(19) Uani 0.50 1 d PD A 2
H35C H 0.1379 0.0068 -0.2862 0.067 Uiso 0.50 1 calc PR A 2
H35D H 0.0913 0.0100 -0.2110 0.067 Uiso 0.50 1 calc PR A 2
C36A C 0.006(2) -0.0335(13) -0.3072(17) 0.077(4) Uani 0.50 1 d PD A 1
H36A H -0.0509 -0.0260 -0.3547 0.116 Uiso 0.50 1 calc PR A 1
H36B H -0.0042 -0.0794 -0.2900 0.116 Uiso 0.50 1 calc PR A 1
H36C H 0.0907 -0.0279 -0.3129 0.116 Uiso 0.50 1 calc PR A 1
C36B C -0.029(2) -0.0364(13) -0.2942(18) 0.077(4) Uani 0.50 1 d PD A 2
H36D H -0.0986 -0.0301 -0.2715 0.116 Uiso 0.50 1 calc PR A 2
H36E H 0.0053 -0.0817 -0.2829 0.116 Uiso 0.50 1 calc PR A 2
H36F H -0.0559 -0.0310 -0.3477 0.116 Uiso 0.50 1 calc PR A 2
C37 C -0.0813(5) 0.1614(3) -0.0216(3) 0.0511(12) Uani 1 1 d . . .
H37A H -0.1686 0.1746 -0.0299 0.061 Uiso 1 1 calc R . .
H37B H -0.0500 0.1771 -0.0643 0.061 Uiso 1 1 calc R . .
B1 B 0.3794(4) -0.2824(2) 0.0450(2) 0.0316(9) Uani 1 1 d . . .
Cl1 Cl -0.06855(16) 0.07322(8) -0.01452(10) 0.0696(4) Uani 1 1 d . . .
Cl2 Cl 0.00320(14) 0.20011(8) 0.05952(9) 0.0638(4) Uani 1 1 d . . .
F1 F 0.3819(3) -0.34120(13) 0.08501(15) 0.0451(6) Uani 1 1 d . . .
F2 F 0.2720(2) -0.27786(14) -0.00931(15) 0.0445(6) Uani 1 1 d . . .
F3 F 0.3859(3) -0.22702(14) 0.09167(15) 0.0554(8) Uani 1 1 d . . .
F4 F 0.4780(2) -0.28084(16) 0.01181(18) 0.0532(7) Uani 1 1 d . . .
N1 N -0.0947(3) 0.24449(18) -0.2585(2) 0.0360(7) Uani 1 1 d . . .
H1N H -0.0568 0.2864 -0.2407 0.050 Uiso 1 1 d . . .
O1 O 0.0194(2) 0.37551(12) -0.23441(13) 0.0219(5) Uani 1 1 d . . .
O2 O -0.2518(4) 0.1742(2) -0.3051(2) 0.0660(11) Uani 1 1 d . . .
O3 O -0.0284(5) 0.1235(2) -0.1840(2) 0.0787(14) Uani 1 1 d . . .
O4 O 0.0101(6) 0.08174(19) -0.2866(3) 0.0889(17) Uani 1 1 d D . .
Ru1 Ru 0.11594(2) 0.436458(14) -0.156046(15) 0.02139(7) Uani 1 1 d . . .
H1 H 0.1143 0.4790 -0.2530 0.050 Uiso 1 1 d . . .
H3 H 0.2404 0.3774 -0.1856 0.050 Uiso 1 1 d . . .
Ru2 Ru 0.05569(2) 0.441292(13) -0.308621(14) 0.02069(7) Uani 1 1 d . . .
H2 H 0.1746 0.4022 -0.3006 0.050 Uiso 1 1 d . . .
Ru3 Ru 0.18155(2) 0.332551(13) -0.237030(15) 0.02130(7) Uani 1 1 d . . .

loop_
_atom_site_aniso_label
_atom_site_aniso_U_11
_atom_site_aniso_U_22
_atom_site_aniso_U_33
_atom_site_aniso_U_23
_atom_site_aniso_U_13
_atom_site_aniso_U_12
C1 0.0354(19) 0.046(2) 0.0210(16) 0.0009(16) 0.0064(14) -0.0026(17)
C2 0.0272(17) 0.041(2) 0.0249(17) -0.0079(16) -0.0019(14) 0.0008(15)
C3 0.0345(19) 0.034(2) 0.0286(18) -0.0143(16) 0.0027(15) 0.0003(15)
C4 0.041(2) 0.043(2) 0.0278(18) -0.0109(17) 0.0044(16) 0.0131(18)
C5 0.0267(18) 0.071(3) 0.0265(18) -0.0119(19) 0.0081(15) 0.0109(19)
C6 0.0280(18) 0.066(3) 0.0237(17) -0.0043(18) 0.0132(15) -0.0084(18)
C7 0.062(3) 0.053(3) 0.034(2) 0.012(2) 0.009(2) -0.003(2)
C8 0.029(2) 0.052(3) 0.044(2) -0.002(2) -0.0055(17) 0.0031(18)
C9 0.058(3) 0.038(2) 0.057(3) -0.016(2) 0.009(2) -0.011(2)
C10 0.075(4) 0.045(3) 0.042(3) -0.011(2) 0.000(2) 0.027(3)
C11 0.030(2) 0.116(5) 0.042(3) -0.014(3) 0.0053(19) 0.019(3)
C12 0.049(3) 0.097(5) 0.047(3) -0.003(3) 0.019(2) -0.031(3)
C13 0.041(2) 0.0208(16) 0.0275(18) 0.0055(14) -0.0062(15) 0.0001(15)
C14 0.0310(18) 0.0259(17) 0.0319(19) 0.0036(15) -0.0045(15) 0.0067(14)
C15 0.0269(17) 0.0291(18) 0.0273(17) 0.0036(15) -0.0079(13) 0.0017(14)
C16 0.0359(19) 0.0241(17) 0.0263(17) 0.0012(14) -0.0055(14) -0.0011(14)
C17 0.041(2) 0.0302(18) 0.0176(15) 0.0012(14) 0.0010(14) 0.0023(15)
C18 0.0362(19) 0.0307(19) 0.0235(17) 0.0099(15) -0.0002(14) -0.0024(15)
C19 0.054(3) 0.0228(18) 0.049(3) 0.0014(18) -0.004(2) -0.0055(18)
C20 0.050(3) 0.037(2) 0.047(3) -0.001(2) 0.001(2) 0.018(2)
C21 0.031(2) 0.050(3) 0.053(3) 0.003(2) -0.0034(19) -0.0033(18)
C22 0.053(3) 0.030(2) 0.043(2) -0.0056(18) -0.007(2) -0.0064(19)
C23 0.057(3) 0.042(2) 0.033(2) -0.0034(18) 0.0134(19) 0.007(2)
C24 0.042(2) 0.060(3) 0.039(2) 0.015(2) 0.0054(19) -0.011(2)
C25 0.040(2) 0.0169(16) 0.041(2) -0.0022(15) 0.0140(17) 0.0013(14)
C26 0.050(2) 0.0216(17) 0.0323(19) -0.0019(15) 0.0130(17) 0.0080(16)
C27 0.055(3) 0.031(2) 0.064(3) 0.004(2) 0.039(2) 0.0162(19)
C28 0.0249(18) 0.0284(19) 0.075(3) 0.001(2) 0.0048(19) 0.0120(15)
C29 0.047(2) 0.030(2) 0.045(2) 0.0056(18) -0.0004(19) 0.0152(18)
C30 0.053(2) 0.0227(17) 0.034(2) 0.0053(15) 0.0096(18) 0.0039(16)
C31 0.052(2) 0.030(2) 0.037(2) -0.0042(17) 0.0090(19) -0.0068(18)
C32 0.044(2) 0.059(3) 0.042(2) -0.001(2) 0.0097(19) -0.024(2)
C33 0.031(2) 0.081(4) 0.043(2) 0.008(2) 0.0061(18) -0.009(2)
C34 0.076(4) 0.033(2) 0.051(3) 0.002(2) -0.001(3) -0.021(2)
C35A 0.048(4) 0.031(3) 0.084(6) -0.002(3) 0.005(4) 0.004(3)
C35B 0.048(4) 0.031(3) 0.084(6) -0.002(3) 0.005(4) 0.004(3)
C36A 0.050(12) 0.037(4) 0.144(13) 0.005(6) 0.023(8) -0.019(7)
C36B 0.050(12) 0.037(4) 0.144(13) 0.005(6) 0.023(8) -0.019(7)
C37 0.050(3) 0.050(3) 0.051(3) 0.008(2) 0.009(2) 0.010(2)
B1 0.032(2) 0.030(2) 0.032(2) 0.0036(17) 0.0051(17) -0.0016(16)
Cl1 0.0735(10) 0.0542(8) 0.0755(10) 0.0026(7) 0.0058(8) 0.0054(7)
Cl2 0.0577(8) 0.0609(8) 0.0655(8) 0.0005(7) -0.0007(6) 0.0043(6)
F1 0.0546(15) 0.0326(13) 0.0471(15) 0.0125(11) 0.0096(12) -0.0022(11)
F2 0.0345(12) 0.0427(14) 0.0493(15) 0.0037(12) -0.0049(11) -0.0001(10)
F3 0.088(2) 0.0344(14) 0.0420(15) -0.0068(12) 0.0107(15) -0.0099(14)
F4 0.0372(13) 0.0584(18) 0.0692(19) 0.0210(15) 0.0230(13) 0.0069(12)
N1 0.0339(17) 0.0360(18) 0.0395(18) -0.0079(15) 0.0114(14) -0.0125(14)
O1 0.0176(10) 0.0212(11) 0.0255(11) 0.0006(9) 0.0022(9) 0.0001(8)
O2 0.068(2) 0.067(3) 0.060(2) -0.009(2) 0.0104(19) -0.039(2)
O3 0.114(4) 0.066(3) 0.054(2) 0.016(2) 0.015(2) -0.033(3)
O4 0.160(5) 0.0293(19) 0.068(3) -0.0088(19) 0.008(3) 0.001(2)
Ru1 0.01753(12) 0.02529(14) 0.02053(13) -0.00262(10) 0.00263(9) 0.00050(9)
Ru2 0.02235(13) 0.01670(12) 0.02081(13) -0.00034(9) 0.00034(10) 0.00022(9)
Ru3 0.01969(12) 0.01846(13) 0.02498(13) 0.00101(10) 0.00355(10) 0.00227(9)

loop_
_geom_bond_atom_site_label_1
_geom_bond_atom_site_label_2
_geom_bond_distance
_geom_bond_site_symmetry_2
_geom_bond_publ_flag
C1 C6 1.422(6) . ?
C1 C2 1.427(6) . ?
C1 C7 1.512(6) . ?
C1 Ru1 2.220(4) . ?
C2 C3 1.417(6) . ?
C2 C8 1.513(5) . ?
C2 Ru1 2.215(4) . ?
C3 C4 1.438(6) . ?
C3 C9 1.502(6) . ?
C3 Ru1 2.225(4) . ?
C4 C5 1.416(7) . ?
C4 C10 1.521(7) . ?
C4 Ru1 2.236(4) . ?
C5 C6 1.438(7) . ?
C5 C11 1.514(6) . ?
C5 Ru1 2.224(4) . ?
C6 C12 1.508(7) . ?
C6 Ru1 2.191(4) . ?
C7 H7A 0.9800 . ?
C7 H7B 0.9800 . ?
C7 H7C 0.9800 . ?
C8 H8A 0.9800 . ?
C8 H8B 0.9800 . ?
C8 H8C 0.9800 . ?
C9 H9A 0.9800 . ?
C9 H9B 0.9800 . ?
C9 H9C 0.9800 . ?
C10 H10A 0.9800 . ?
C10 H10B 0.9800 . ?
C10 H10C 0.9800 . ?
C11 H11A 0.9800 . ?
C11 H11B 0.9800 . ?
C11 H11C 0.9800 . ?
C12 H12A 0.9800 . ?
C12 H12B 0.9800 . ?
C12 H12C 0.9800 . ?
C13 C18 1.414(6) . ?
C13 C14 1.431(6) . ?
C13 C19 1.510(5) . ?
C13 Ru2 2.204(4) . ?
C14 C15 1.422(5) . ?
C14 C20 1.512(6) . ?
C14 Ru2 2.242(4) . ?
C15 C16 1.435(6) . ?
C15 C21 1.496(6) . ?
C15 Ru2 2.209(3) . ?
C16 C17 1.420(6) . ?
C16 C22 1.525(5) . ?
C16 Ru2 2.209(4) . ?
C17 C18 1.431(5) . ?
C17 C23 1.521(6) . ?
C17 Ru2 2.190(4) . ?
C18 C24 1.521(6) . ?
C18 Ru2 2.215(4) . ?
C19 H19A 0.9800 . ?
C19 H19B 0.9800 . ?
C19 H19C 0.9800 . ?
C20 H20A 0.9800 . ?
C20 H20B 0.9800 . ?
C20 H20C 0.9800 . ?
C21 H21A 0.9800 . ?
C21 H21B 0.9800 . ?
C21 H21C 0.9800 . ?
C22 H22A 0.9800 . ?
C22 H22B 0.9800 . ?
C22 H22C 0.9800 . ?
C23 H23A 0.9800 . ?
C23 H23B 0.9800 . ?
C23 H23C 0.9800 . ?
C24 H24A 0.9800 . ?
C24 H24B 0.9800 . ?
C24 H24C 0.9800 . ?
C25 C26 1.393(6) . ?
C25 C30 1.414(6) . ?
C25 C31 1.536(6) . ?
C25 Ru3 2.219(4) . ?
C26 C27 1.438(7) . ?
C26 Ru3 2.233(4) . ?
C26 H26 0.9500 . ?
C27 C28 1.425(7) . ?
C27 Ru3 2.203(4) . ?
C27 H27 0.9500 . ?
C28 C29 1.390(7) . ?
C28 Ru3 2.206(4) . ?
C28 H28 0.9500 . ?
C29 C30 1.389(7) . ?
C29 Ru3 2.188(4) . ?
C29 H29 0.9500 . ?
C30 Ru3 2.207(4) . ?
C30 H30 0.9500 . ?
C31 N1 1.430(6) . ?
C31 C34 1.519(6) . ?
C31 H31A 1.0000 . ?
C32 O2 1.235(6) . ?
C32 N1 1.360(5) . ?
C32 C33 1.476(8) . ?
C33 H33A 0.9800 . ?
C33 H33B 0.9800 . ?
C33 H33C 0.9800 . ?
C34 O3 1.235(7) . ?
C34 O4 1.283(7) . ?
C35A C36A 1.484(17) . ?
C35A O4 1.512(10) . ?
C35A H35A 0.9900 . ?
C35A H35B 0.9900 . ?
C35B C36B 1.458(15) . ?
C35B O4 1.497(9) . ?
C35B H35C 0.9900 . ?
C35B H35D 0.9900 . ?
C36A H36A 0.9800 . ?
C36A H36B 0.9800 . ?
C36A H36C 0.9800 . ?
C36B H36D 0.9800 . ?
C36B H36E 0.9800 . ?
C36B H36F 0.9800 . ?
C37 Cl1 1.756(5) . ?
C37 Cl2 1.767(6) . ?
C37 H37A 0.9900 . ?
C37 H37B 0.9900 . ?
B1 F1 1.381(5) . ?
B1 F4 1.385(5) . ?
B1 F2 1.387(5) . ?
B1 F3 1.392(5) . ?
N1 H1N 0.9569 . ?
O1 Ru2 2.010(2) . ?
O1 Ru1 2.011(2) . ?
O1 Ru3 2.017(2) . ?
Ru1 Ru3 2.7518(4) . ?
Ru1 Ru2 2.7741(4) . ?
Ru1 H1 1.9927 . ?
Ru1 H3 1.9924 . ?
Ru2 Ru3 2.7479(4) . ?
Ru2 H1 1.3247 . ?
Ru2 H2 1.5183 . ?
Ru3 H3 1.3622 . ?
Ru3 H2 1.8099 . ?
